data_4076118
loop_
_publ_author_name
'Bunn, Natalie R.'
'Aldridge, Simon'
'Kays, Deborah L.'
'Coombs, Natalie D.'
'Day, Joanna K.'
'Ooi, Li-ling'
'Coles, Simon J.'
'Hursthouse, Michael B.'

_publ_section_title
;
 Toward Cationic Gallane- and Indanediyl Complexes:&#x00A0; Synthetic
 Approaches to Three-Coordinate Halogallyl and -indyl Precursors
;
_journal_issue 24
_journal_name_full Organometallics
_journal_page_first 5879
_journal_paper_doi 10.1021/om050630f
_journal_volume 24
_journal_year 2005
_chemical_formula_moiety 'C25 H34 Cl Fe Ga O2'
_chemical_formula_sum 'C25 H34 Cl Fe Ga O2'
_chemical_formula_weight 527.54
_chemical_name_common sa0411
_chemical_name_systematic
;
 ?
;
_space_group_IT_number 61
_symmetry_cell_setting orthorhombic
_symmetry_space_group_name_Hall '-P 2bc 2ac'
_symmetry_space_group_name_H-M 'P c a b'
_atom_sites_solution_hydrogens geom
_atom_sites_solution_primary direct
_atom_sites_solution_secondary difmap
_audit_creation_method SHELXL-97
_cell_angle_alpha 90.00
_cell_angle_beta 90.00
_cell_angle_gamma 90.00
_cell_formula_units_Z 8
_cell_length_a 16.8447(3)
_cell_length_b 17.0707(4)
_cell_length_c 17.7094(4)
_cell_measurement_reflns_used 17619
_cell_measurement_temperature 150(2)
_cell_measurement_theta_max 27.485
_cell_measurement_theta_min 2.91
_cell_volume 5092.35(19)
_computing_cell_refinement 'HKL Scalepack (Otwinowski & Minor 1997)'
_computing_data_collection 'Collect (Nonius BV, 1997-2000)'
_computing_data_reduction 'HKL Denzo and Scalepack (Otwinowski & Minor 1997)'
_computing_molecular_graphics 'Ortep-3 for Windows (Farrugia, 1997)'
_computing_publication_material 'WinGX publication routines (Farrugia, 1999)'
_computing_structure_refinement 'SHELXL-97 (Sheldrick, 1997)'
_computing_structure_solution 'Dirdif-99 (Beurskens, 1999)'
_diffrn_ambient_temperature 150(2)
_diffrn_measured_fraction_theta_full 0.990
_diffrn_measured_fraction_theta_max 0.990
_diffrn_measurement_device_type KappaCCD
_diffrn_measurement_method CCD
_diffrn_radiation_monochromator graphite
_diffrn_radiation_source 'fine-focus sealed tube'
_diffrn_radiation_type MoK\a
_diffrn_radiation_wavelength 0.71073
_diffrn_reflns_av_R_equivalents 0.1282
_diffrn_reflns_av_sigmaI/netI 0.1105
_diffrn_reflns_limit_h_max 21
_diffrn_reflns_limit_h_min -21
_diffrn_reflns_limit_k_max 22
_diffrn_reflns_limit_k_min -21
_diffrn_reflns_limit_l_max 23
_diffrn_reflns_limit_l_min -22
_diffrn_reflns_number 38720
_diffrn_reflns_theta_full 27.48
_diffrn_reflns_theta_max 27.48
_diffrn_reflns_theta_min 2.91
_exptl_absorpt_coefficient_mu 1.750
_exptl_absorpt_correction_T_max 0.7210
_exptl_absorpt_correction_T_min 0.4748
_exptl_absorpt_correction_type multi-scan
_exptl_absorpt_process_details 'Sortav (Blessing, 1995)'
_exptl_crystal_colour colourless
_exptl_crystal_density_diffrn 1.376
_exptl_crystal_density_method 'not measured'
_exptl_crystal_description block
_exptl_crystal_F_000 2192
_exptl_crystal_size_max 0.50
_exptl_crystal_size_mid 0.30
_exptl_crystal_size_min 0.20
_refine_diff_density_max 0.623
_refine_diff_density_min -0.916
_refine_diff_density_rms 0.120
_refine_ls_extinction_method none
_refine_ls_goodness_of_fit_ref 1.031
_refine_ls_hydrogen_treatment constr
_refine_ls_matrix_type full
_refine_ls_number_parameters 280
_refine_ls_number_reflns 5780
_refine_ls_number_restraints 0
_refine_ls_restrained_S_all 1.031
_refine_ls_R_factor_all 0.1327
_refine_ls_R_factor_gt 0.0532
_refine_ls_shift/su_max 0.001
_refine_ls_shift/su_mean 0.000
_refine_ls_structure_factor_coef Fsqd
_refine_ls_weighting_details 'calc w=1/[\s^2^(Fo^2^)+(0.0557P)^2^+0.6520P] where P=(Fo^2^+2Fc^2^)/3'
_refine_ls_weighting_scheme calc
_refine_ls_wR_factor_gt 0.1076
_refine_ls_wR_factor_ref 0.1304
_reflns_number_gt 3235
_reflns_number_total 5780
_reflns_threshold_expression >2sigma(I)
_cod_data_source_file om050630fsi20050726_073050.cif
_cod_data_source_block sa0411
_cod_original_sg_symbol_H-M 'P cab'
_cod_database_code 4076118

loop_
_symmetry_equiv_pos_as_xyz
'x, y, z'
'-x+1/2, y, z+1/2'
'x+1/2, -y+1/2, z'
'-x, -y+1/2, z+1/2'
'-x, -y, -z'
'x-1/2, -y, -z-1/2'
'-x-1/2, y-1/2, -z'
'x, y-1/2, -z-1/2'

loop_
_atom_site_label
_atom_site_type_symbol
_atom_site_fract_x
_atom_site_fract_y
_atom_site_fract_z
_atom_site_U_iso_or_equiv
_atom_site_adp_type
_atom_site_occupancy
_atom_site_symmetry_multiplicity
_atom_site_calc_flag
_atom_site_refinement_flags
C1 C 0.2597(3) 0.7375(2) 0.8174(3) 0.0348(11) Uani 1 1 d .
C2 C 0.3585(3) 0.7242(2) 0.7067(2) 0.0307(10) Uani 1 1 d .
C3 C 0.2317(3) 0.7837(3) 0.6091(2) 0.0392(12) Uani 1 1 d .
H3 H 0.2569 0.7645 0.5648 0.047 Uiso 1 1 calc R
C4 C 0.1628(3) 0.7536(2) 0.6424(2) 0.0362(11) Uani 1 1 d .
H4 H 0.1325 0.7106 0.6242 0.043 Uiso 1 1 calc R
C5 C 0.1464(3) 0.7980(3) 0.7072(2) 0.0388(11) Uani 1 1 d .
H5 H 0.1035 0.7897 0.7412 0.047 Uiso 1 1 calc R
C6 C 0.2055(3) 0.8576(3) 0.7132(2) 0.0402(12) Uani 1 1 d .
H6 H 0.2084 0.8966 0.7514 0.048 Uiso 1 1 calc R
C7 C 0.2573(3) 0.8486(3) 0.6539(3) 0.0416(12) Uani 1 1 d .
H7 H 0.3026 0.8803 0.6443 0.050 Uiso 1 1 calc R
C8 C 0.1708(2) 0.5310(2) 0.66383(18) 0.0179(8) Uani 1 1 d .
C9 C 0.1995(2) 0.4897(2) 0.60022(19) 0.0216(9) Uani 1 1 d .
C10 C 0.1520(2) 0.4314(2) 0.5668(2) 0.0218(9) Uani 1 1 d .
H10 H 0.1730 0.4028 0.5253 0.026 Uiso 1 1 calc R
C11 C 0.0761(2) 0.4138(2) 0.5918(2) 0.0245(9) Uani 1 1 d .
C12 C 0.0486(2) 0.4553(2) 0.65386(19) 0.0217(9) Uani 1 1 d .
H12 H -0.0036 0.4449 0.6716 0.026 Uiso 1 1 calc R
C13 C 0.0937(2) 0.5111(2) 0.69131(19) 0.0210(9) Uani 1 1 d .
C14 C 0.2817(2) 0.5017(2) 0.5626(2) 0.0256(9) Uani 1 1 d .
C15 C 0.2702(3) 0.5159(3) 0.4773(2) 0.0456(13) Uani 1 1 d .
H15A H 0.2392 0.5638 0.4696 0.068 Uiso 1 1 calc R
H15B H 0.2419 0.4714 0.4550 0.068 Uiso 1 1 calc R
H15C H 0.3221 0.5215 0.4530 0.068 Uiso 1 1 calc R
C16 C 0.3313(3) 0.4266(3) 0.5744(3) 0.0429(12) Uani 1 1 d .
H16A H 0.3824 0.4321 0.5485 0.064 Uiso 1 1 calc R
H16B H 0.3026 0.3816 0.5537 0.064 Uiso 1 1 calc R
H16C H 0.3404 0.4186 0.6285 0.064 Uiso 1 1 calc R
C17 C 0.3287(2) 0.5709(2) 0.5926(2) 0.0304(10) Uani 1 1 d .
H17A H 0.3774 0.5771 0.5628 0.046 Uiso 1 1 calc R
H17B H 0.3426 0.5616 0.6456 0.046 Uiso 1 1 calc R
H17C H 0.2966 0.6186 0.5887 0.046 Uiso 1 1 calc R
C18 C 0.0231(2) 0.3519(2) 0.5532(2) 0.0284(10) Uani 1 1 d .
C19 C 0.0643(3) 0.3096(3) 0.4897(3) 0.0669(18) Uani 1 1 d .
H19A H 0.1101 0.2808 0.5097 0.100 Uiso 1 1 calc R
H19B H 0.0825 0.3478 0.4521 0.100 Uiso 1 1 calc R
H19C H 0.0273 0.2728 0.4660 0.100 Uiso 1 1 calc R
C20 C -0.0044(3) 0.2919(3) 0.6117(3) 0.0574(15) Uani 1 1 d .
H20A H -0.0391 0.2533 0.5874 0.086 Uiso 1 1 calc R
H20B H -0.0335 0.3186 0.6520 0.086 Uiso 1 1 calc R
H20C H 0.0420 0.2651 0.6331 0.086 Uiso 1 1 calc R
C21 C -0.0518(3) 0.3929(3) 0.5217(3) 0.0501(14) Uani 1 1 d .
H21A H -0.0361 0.4319 0.4840 0.075 Uiso 1 1 calc R
H21B H -0.0802 0.4189 0.5631 0.075 Uiso 1 1 calc R
H21C H -0.0866 0.3539 0.4983 0.075 Uiso 1 1 calc R
C22 C 0.0535(2) 0.5488(2) 0.76121(19) 0.0214(9) Uani 1 1 d .
C23 C 0.0230(2) 0.4837(2) 0.8143(2) 0.0305(10) Uani 1 1 d .
H23A H 0.0678 0.4514 0.8310 0.046 Uiso 1 1 calc R
H23B H -0.0154 0.4509 0.7873 0.046 Uiso 1 1 calc R
H23C H -0.0027 0.5075 0.8584 0.046 Uiso 1 1 calc R
C24 C -0.0158(2) 0.5997(3) 0.7346(2) 0.0344(11) Uani 1 1 d .
H24A H -0.0398 0.6261 0.7782 0.052 Uiso 1 1 calc R
H24B H -0.0556 0.5667 0.7098 0.052 Uiso 1 1 calc R
H24C H 0.0037 0.6391 0.6988 0.052 Uiso 1 1 calc R
C25 C 0.1080(2) 0.5997(2) 0.8091(2) 0.0299(10) Uani 1 1 d .
H25A H 0.1233 0.6464 0.7804 0.045 Uiso 1 1 calc R
H25B H 0.1556 0.5699 0.8226 0.045 Uiso 1 1 calc R
H25C H 0.0801 0.6156 0.8552 0.045 Uiso 1 1 calc R
Cl1 Cl 0.31971(5) 0.54586(5) 0.79773(5) 0.0228(2) Uani 1 1 d .
Fe1 Fe 0.25762(3) 0.74622(3) 0.71851(3) 0.02525(18) Uani 1 1 d .
Ga1 Ga 0.23852(2) 0.61013(2) 0.71618(2) 0.02171(15) Uani 1 1 d .
O1 O 0.2587(2) 0.7329(2) 0.88241(17) 0.0526(9) Uani 1 1 d .
O2 O 0.42492(19) 0.71049(18) 0.69725(17) 0.0427(8) Uani 1 1 d .

loop_
_atom_site_aniso_label
_atom_site_aniso_U_11
_atom_site_aniso_U_22
_atom_site_aniso_U_33
_atom_site_aniso_U_23
_atom_site_aniso_U_13
_atom_site_aniso_U_12
C1 0.041(3) 0.019(2) 0.044(3) -0.003(2) -0.001(2) -0.005(2)
C2 0.031(3) 0.023(2) 0.038(2) 0.000(2) -0.001(2) -0.003(2)
C3 0.050(3) 0.038(3) 0.030(2) 0.007(2) 0.002(2) 0.009(2)
C4 0.038(3) 0.027(3) 0.044(3) 0.005(2) -0.012(2) -0.001(2)
C5 0.030(3) 0.037(3) 0.049(3) 0.010(2) 0.004(2) 0.012(2)
C6 0.053(3) 0.024(3) 0.043(3) -0.003(2) 0.000(2) 0.019(2)
C7 0.042(3) 0.028(3) 0.054(3) 0.015(2) 0.000(2) -0.005(2)
C8 0.020(2) 0.015(2) 0.0192(18) 0.0023(16) -0.0025(16) 0.0022(16)
C9 0.020(2) 0.025(2) 0.0199(19) 0.0026(17) 0.0005(16) 0.0033(18)
C10 0.024(2) 0.022(2) 0.0189(19) -0.0021(17) -0.0011(17) 0.0024(18)
C11 0.026(2) 0.024(2) 0.023(2) -0.0019(18) -0.0035(18) -0.0010(19)
C12 0.017(2) 0.022(2) 0.026(2) 0.0047(18) -0.0027(17) 0.0009(18)
C13 0.021(2) 0.019(2) 0.023(2) 0.0045(17) -0.0009(17) 0.0029(18)
C14 0.020(2) 0.034(2) 0.023(2) -0.0037(18) 0.0009(17) -0.0014(19)
C15 0.039(3) 0.068(4) 0.030(2) -0.001(2) 0.006(2) -0.021(3)
C16 0.027(3) 0.038(3) 0.064(3) -0.008(2) 0.011(2) 0.000(2)
C17 0.025(3) 0.035(3) 0.031(2) -0.005(2) 0.0072(19) -0.004(2)
C18 0.031(3) 0.029(2) 0.025(2) -0.0027(19) -0.0042(19) -0.005(2)
C19 0.043(3) 0.079(4) 0.078(4) -0.057(3) 0.016(3) -0.028(3)
C20 0.082(4) 0.040(3) 0.050(3) 0.003(3) -0.019(3) -0.027(3)
C21 0.047(3) 0.050(3) 0.053(3) -0.014(2) -0.021(2) -0.001(3)
C22 0.021(2) 0.019(2) 0.0245(19) -0.0025(17) 0.0026(17) 0.0000(18)
C23 0.031(3) 0.030(3) 0.030(2) -0.0018(19) 0.0112(19) 0.001(2)
C24 0.028(3) 0.033(3) 0.042(3) -0.003(2) 0.003(2) 0.010(2)
C25 0.026(2) 0.035(3) 0.029(2) -0.0099(19) 0.0087(18) -0.005(2)
Cl1 0.0194(5) 0.0242(5) 0.0249(5) 0.0038(4) -0.0031(4) 0.0008(4)
Fe1 0.0273(4) 0.0191(3) 0.0293(3) -0.0010(2) -0.0002(3) -0.0008(2)
Ga1 0.0213(3) 0.0199(3) 0.0239(2) -0.00055(18) -0.00053(18) -0.00135(18)
O1 0.078(3) 0.047(2) 0.0326(19) -0.0077(16) -0.0014(17) -0.0041(18)
O2 0.029(2) 0.037(2) 0.063(2) 0.0014(16) 0.0000(16) -0.0046(16)

loop_
_atom_type_symbol
_atom_type_description
_atom_type_scat_dispersion_real
_atom_type_scat_dispersion_imag
_atom_type_scat_source
C C 0.0033 0.0016 'International Tables Vol C Tables 4.2.6.8 and 6.1.1.4'
H H 0.0000 0.0000 'International Tables Vol C Tables 4.2.6.8 and 6.1.1.4'
Cl Cl 0.1484 0.1585 'International Tables Vol C Tables 4.2.6.8 and 6.1.1.4'
Fe Fe 0.3463 0.8444 'International Tables Vol C Tables 4.2.6.8 and 6.1.1.4'
Ga Ga 0.2307 1.6083 'International Tables Vol C Tables 4.2.6.8 and 6.1.1.4'
O O 0.0106 0.0060 'International Tables Vol C Tables 4.2.6.8 and 6.1.1.4'

loop_
_geom_angle_atom_site_label_1
_geom_angle_atom_site_label_2
_geom_angle_atom_site_label_3
_geom_angle
O1 C1 Fe1 177.9(4)
O2 C2 Fe1 178.3(4)
C4 C3 C7 107.6(4)
C4 C3 Fe1 70.7(2)
C7 C3 Fe1 70.1(2)
C4 C3 H3 126.2
C7 C3 H3 126.2
Fe1 C3 H3 124.6
C3 C4 C5 108.0(4)
C3 C4 Fe1 70.2(2)
C5 C4 Fe1 69.8(2)
C3 C4 H4 126.0
C5 C4 H4 126.0
Fe1 C4 H4 125.6
C4 C5 C6 108.0(4)
C4 C5 Fe1 70.9(2)
C6 C5 Fe1 70.6(3)
C4 C5 H5 126.0
C6 C5 H5 126.0
Fe1 C5 H5 124.1
C7 C6 C5 107.9(4)
C7 C6 Fe1 70.5(3)
C5 C6 Fe1 69.4(2)
C7 C6 H6 126.1
C5 C6 H6 126.1
Fe1 C6 H6 125.6
C6 C7 C3 108.6(4)
C6 C7 Fe1 71.1(2)
C3 C7 Fe1 69.9(2)
C6 C7 H7 125.7
C3 C7 H7 125.7
Fe1 C7 H7 124.9
C9 C8 C13 117.7(3)
C9 C8 Ga1 120.8(3)
C13 C8 Ga1 121.5(3)
C10 C9 C8 119.6(3)
C10 C9 C14 114.9(3)
C8 C9 C14 125.6(3)
C11 C10 C9 122.9(3)
C11 C10 H10 118.5
C9 C10 H10 118.5
C10 C11 C12 116.8(4)
C10 C11 C18 122.8(3)
C12 C11 C18 120.4(4)
C11 C12 C13 123.1(4)
C11 C12 H12 118.5
C13 C12 H12 118.5
C12 C13 C8 119.9(3)
C12 C13 C22 115.3(3)
C8 C13 C22 124.8(3)
C17 C14 C15 106.7(3)
C17 C14 C16 108.4(3)
C15 C14 C16 109.3(4)
C17 C14 C9 114.8(3)
C15 C14 C9 109.2(3)
C16 C14 C9 108.4(3)
C14 C15 H15A 109.5
C14 C15 H15B 109.5
H15A C15 H15B 109.5
C14 C15 H15C 109.5
H15A C15 H15C 109.5
H15B C15 H15C 109.5
C14 C16 H16A 109.5
C14 C16 H16B 109.5
H16A C16 H16B 109.5
C14 C16 H16C 109.5
H16A C16 H16C 109.5
H16B C16 H16C 109.5
C14 C17 H17A 109.5
C14 C17 H17B 109.5
H17A C17 H17B 109.5
C14 C17 H17C 109.5
H17A C17 H17C 109.5
H17B C17 H17C 109.5
C19 C18 C20 108.9(4)
C19 C18 C11 113.0(3)
C20 C18 C11 109.5(3)
C19 C18 C21 108.9(4)
C20 C18 C21 107.5(4)
C11 C18 C21 108.8(3)
C18 C19 H19A 109.5
C18 C19 H19B 109.5
H19A C19 H19B 109.5
C18 C19 H19C 109.5
H19A C19 H19C 109.5
H19B C19 H19C 109.5
C18 C20 H20A 109.5
C18 C20 H20B 109.5
H20A C20 H20B 109.5
C18 C20 H20C 109.5
H20A C20 H20C 109.5
H20B C20 H20C 109.5
C18 C21 H21A 109.5
C18 C21 H21B 109.5
H21A C21 H21B 109.5
C18 C21 H21C 109.5
H21A C21 H21C 109.5
H21B C21 H21C 109.5
C25 C22 C24 107.9(3)
C25 C22 C23 105.7(3)
C24 C22 C23 110.1(3)
C25 C22 C13 114.7(3)
C24 C22 C13 108.9(3)
C23 C22 C13 109.4(3)
C22 C23 H23A 109.5
C22 C23 H23B 109.5
H23A C23 H23B 109.5
C22 C23 H23C 109.5
H23A C23 H23C 109.5
H23B C23 H23C 109.5
C22 C24 H24A 109.5
C22 C24 H24B 109.5
H24A C24 H24B 109.5
C22 C24 H24C 109.5
H24A C24 H24C 109.5
H24B C24 H24C 109.5
C22 C25 H25A 109.5
C22 C25 H25B 109.5
H25A C25 H25B 109.5
C22 C25 H25C 109.5
H25A C25 H25C 109.5
H25B C25 H25C 109.5
C2 Fe1 C1 94.7(2)
C2 Fe1 C5 162.27(18)
C1 Fe1 C5 98.58(19)
C2 Fe1 C3 99.10(18)
C1 Fe1 C3 162.75(19)
C5 Fe1 C3 65.94(17)
C2 Fe1 C7 96.71(18)
C1 Fe1 C7 128.03(19)
C5 Fe1 C7 65.80(18)
C3 Fe1 C7 40.05(18)
C2 Fe1 C4 132.48(18)
C1 Fe1 C4 131.43(19)
C5 Fe1 C4 39.31(16)
C3 Fe1 C4 39.10(16)
C7 Fe1 C4 66.14(17)
C2 Fe1 C6 126.6(2)
C1 Fe1 C6 97.44(18)
C5 Fe1 C6 39.96(18)
C3 Fe1 C6 65.95(18)
C7 Fe1 C6 38.33(17)
C4 Fe1 C6 66.26(18)
C2 Fe1 Ga1 85.31(14)
C1 Fe1 Ga1 86.36(13)
C5 Fe1 Ga1 107.17(13)
C3 Fe1 Ga1 105.00(14)
C7 Fe1 Ga1 144.97(14)
C4 Fe1 Ga1 86.75(12)
C6 Fe1 Ga1 147.13(14)
C8 Ga1 Cl1 108.21(10)
C8 Ga1 Fe1 139.18(10)
Cl1 Ga1 Fe1 112.62(3)

loop_
_geom_bond_atom_site_label_1
_geom_bond_atom_site_label_2
_geom_bond_distance
C1 O1 1.154(5)
C1 Fe1 1.758(5)
C2 O2 1.155(5)
C2 Fe1 1.753(5)
C3 C4 1.399(6)
C3 C7 1.430(7)
C3 Fe1 2.086(4)
C3 H3 0.9500
C4 C5 1.404(6)
C4 Fe1 2.094(4)
C4 H4 0.9500
C5 C6 1.428(7)
C5 Fe1 2.081(4)
C5 H5 0.9500
C6 C7 1.374(6)
C6 Fe1 2.097(4)
C6 H6 0.9500
C7 Fe1 2.089(4)
C7 H7 0.9500
C8 C9 1.414(5)
C8 C13 1.427(5)
C8 Ga1 1.997(3)
C9 C10 1.408(5)
C9 C14 1.550(5)
C10 C11 1.386(5)
C10 H10 0.9500
C11 C12 1.388(5)
C11 C18 1.542(5)
C12 C13 1.388(5)
C12 H12 0.9500
C13 C22 1.552(5)
C14 C17 1.517(5)
C14 C15 1.543(5)
C14 C16 1.545(6)
C15 H15A 0.9800
C15 H15B 0.9800
C15 H15C 0.9800
C16 H16A 0.9800
C16 H16B 0.9800
C16 H16C 0.9800
C17 H17A 0.9800
C17 H17B 0.9800
C17 H17C 0.9800
C18 C19 1.506(6)
C18 C20 1.528(6)
C18 C21 1.547(6)
C19 H19A 0.9800
C19 H19B 0.9800
C19 H19C 0.9800
C20 H20A 0.9800
C20 H20B 0.9800
C20 H20C 0.9800
C21 H21A 0.9800
C21 H21B 0.9800
C21 H21C 0.9800
C22 C25 1.522(5)
C22 C24 1.529(5)
C22 C23 1.544(5)
C23 H23A 0.9800
C23 H23B 0.9800
C23 H23C 0.9800
C24 H24A 0.9800
C24 H24B 0.9800
C24 H24C 0.9800
C25 H25A 0.9800
C25 H25B 0.9800
C25 H25C 0.9800
Cl1 Ga1 2.2716(10)
Fe1 Ga1 2.3457(7)

loop_
_geom_torsion_atom_site_label_1
_geom_torsion_atom_site_label_2
_geom_torsion_atom_site_label_3
_geom_torsion_atom_site_label_4
_geom_torsion
C7 C3 C4 C5 -0.9(5)
Fe1 C3 C4 C5 59.8(3)
C7 C3 C4 Fe1 -60.7(3)
C3 C4 C5 C6 1.2(5)
Fe1 C4 C5 C6 61.2(3)
C3 C4 C5 Fe1 -60.0(3)
C4 C5 C6 C7 -1.0(5)
Fe1 C5 C6 C7 60.3(3)
C4 C5 C6 Fe1 -61.3(3)
C5 C6 C7 C3 0.5(5)
Fe1 C6 C7 C3 60.1(3)
C5 C6 C7 Fe1 -59.6(3)
C4 C3 C7 C6 0.2(5)
Fe1 C3 C7 C6 -60.9(3)
C4 C3 C7 Fe1 61.1(3)
C13 C8 C9 C10 -0.1(5)
Ga1 C8 C9 C10 176.7(3)
C13 C8 C9 C14 -179.2(3)
Ga1 C8 C9 C14 -2.3(5)
C8 C9 C10 C11 2.4(6)
C14 C9 C10 C11 -178.5(3)
C9 C10 C11 C12 -1.8(6)
C9 C10 C11 C18 177.7(4)
C10 C11 C12 C13 -1.1(5)
C18 C11 C12 C13 179.4(3)
C11 C12 C13 C8 3.3(5)
C11 C12 C13 C22 -177.8(3)
C9 C8 C13 C12 -2.6(5)
Ga1 C8 C13 C12 -179.4(3)
C9 C8 C13 C22 178.7(3)
Ga1 C8 C13 C22 1.9(5)
C10 C9 C14 C17 173.1(3)
C8 C9 C14 C17 -7.8(5)
C10 C9 C14 C15 53.4(4)
C8 C9 C14 C15 -127.5(4)
C10 C9 C14 C16 -65.6(4)
C8 C9 C14 C16 113.5(4)
C10 C11 C18 C19 3.8(6)
C12 C11 C18 C19 -176.8(4)
C10 C11 C18 C20 125.4(4)
C12 C11 C18 C20 -55.1(5)
C10 C11 C18 C21 -117.3(4)
C12 C11 C18 C21 62.2(5)
C12 C13 C22 C25 170.4(3)
C8 C13 C22 C25 -10.8(5)
C12 C13 C22 C24 -68.5(4)
C8 C13 C22 C24 110.3(4)
C12 C13 C22 C23 51.8(4)
C8 C13 C22 C23 -129.4(4)
O2 C2 Fe1 C1 -160(14)
O2 C2 Fe1 C5 -22(15)
O2 C2 Fe1 C3 9(14)
O2 C2 Fe1 C7 -31(14)
O2 C2 Fe1 C4 33(14)
O2 C2 Fe1 C6 -57(14)
O2 C2 Fe1 Ga1 114(14)
O1 C1 Fe1 C2 168(11)
O1 C1 Fe1 C5 0(11)
O1 C1 Fe1 C3 25(12)
O1 C1 Fe1 C7 66(11)
O1 C1 Fe1 C4 -24(11)
O1 C1 Fe1 C6 40(11)
O1 C1 Fe1 Ga1 -107(11)
C4 C5 Fe1 C2 71.4(7)
C6 C5 Fe1 C2 -46.6(7)
C4 C5 Fe1 C1 -150.7(3)
C6 C5 Fe1 C1 91.4(3)
C4 C5 Fe1 C3 37.2(3)
C6 C5 Fe1 C3 -80.7(3)
C4 C5 Fe1 C7 81.3(3)
C6 C5 Fe1 C7 -36.6(3)
C6 C5 Fe1 C4 -117.9(4)
C4 C5 Fe1 C6 117.9(4)
C4 C5 Fe1 Ga1 -61.9(3)
C6 C5 Fe1 Ga1 -179.8(2)
C4 C3 Fe1 C2 152.5(3)
C7 C3 Fe1 C2 -89.6(3)
C4 C3 Fe1 C1 -64.9(7)
C7 C3 Fe1 C1 52.9(7)
C4 C3 Fe1 C5 -37.4(3)
C7 C3 Fe1 C5 80.4(3)
C4 C3 Fe1 C7 -117.9(4)
C7 C3 Fe1 C4 117.9(4)
C4 C3 Fe1 C6 -81.4(3)
C7 C3 Fe1 C6 36.5(3)
C4 C3 Fe1 Ga1 65.0(3)
C7 C3 Fe1 Ga1 -177.2(2)
C6 C7 Fe1 C2 -144.9(3)
C3 C7 Fe1 C2 96.2(3)
C6 C7 Fe1 C1 -43.6(4)
C3 C7 Fe1 C1 -162.5(3)
C6 C7 Fe1 C5 38.1(3)
C3 C7 Fe1 C5 -80.8(3)
C6 C7 Fe1 C3 118.9(4)
C6 C7 Fe1 C4 81.4(3)
C3 C7 Fe1 C4 -37.6(3)
C3 C7 Fe1 C6 -118.9(4)
C6 C7 Fe1 Ga1 123.7(3)
C3 C7 Fe1 Ga1 4.8(4)
C3 C4 Fe1 C2 -38.1(4)
C5 C4 Fe1 C2 -157.0(3)
C3 C4 Fe1 C1 159.0(3)
C5 C4 Fe1 C1 40.2(4)
C3 C4 Fe1 C5 118.8(4)
C5 C4 Fe1 C3 -118.8(4)
C3 C4 Fe1 C7 38.5(3)
C5 C4 Fe1 C7 -80.4(3)
C3 C4 Fe1 C6 80.5(3)
C5 C4 Fe1 C6 -38.3(3)
C3 C4 Fe1 Ga1 -118.7(3)
C5 C4 Fe1 Ga1 122.4(3)
C7 C6 Fe1 C2 45.3(4)
C5 C6 Fe1 C2 164.0(3)
C7 C6 Fe1 C1 146.8(3)
C5 C6 Fe1 C1 -94.5(3)
C7 C6 Fe1 C5 -118.7(4)
C7 C6 Fe1 C3 -38.1(3)
C5 C6 Fe1 C3 80.6(3)
C5 C6 Fe1 C7 118.7(4)
C7 C6 Fe1 C4 -81.0(3)
C5 C6 Fe1 C4 37.7(2)
C7 C6 Fe1 Ga1 -118.4(3)
C5 C6 Fe1 Ga1 0.3(4)
C9 C8 Ga1 Cl1 -83.0(3)
C13 C8 Ga1 Cl1 93.7(3)
C9 C8 Ga1 Fe1 97.5(3)
C13 C8 Ga1 Fe1 -85.8(3)
C2 Fe1 Ga1 C8 -129.6(2)
C1 Fe1 Ga1 C8 135.4(2)
C5 Fe1 Ga1 C8 37.5(2)
C3 Fe1 Ga1 C8 -31.4(2)
C7 Fe1 Ga1 C8 -34.6(3)
C4 Fe1 Ga1 C8 3.5(2)
C6 Fe1 Ga1 C8 37.3(3)
C2 Fe1 Ga1 Cl1 50.90(13)
C1 Fe1 Ga1 Cl1 -44.09(15)
C5 Fe1 Ga1 Cl1 -141.95(13)
C3 Fe1 Ga1 Cl1 149.09(14)
C7 Fe1 Ga1 Cl1 145.9(2)
C4 Fe1 Ga1 Cl1 -175.99(13)
C6 Fe1 Ga1 Cl1 -142.2(2)
